data_4069127
loop_
_publ_author_name
'Ohno, Kouji'
'Arima, Kenji'
'Tanaka, Shinji'
'Yamagata, Tsuneaki'
'Tsurugi, Hayato'
'Mashima, Kazushi'

_publ_section_title
;
 Synthesis and Characterization of Proximal Dinuclear Complexes of
 Palladium Supported by 2,6-Bis(arylimino)phenoxy (aryl =
 2,6-diisopropylphenyl and 2,4,6-tri-tert-butylphenyl) and
 3,6-Bis(imino(2,6-diisopropylphenyl))pyridazine Ligands
;
_journal_issue 11
_journal_name_full Organometallics
_journal_page_first 3256
_journal_paper_doi 10.1021/om900043u
_journal_volume 28
_journal_year 2009
_chemical_formula_moiety 'C33 H41 Cl3 N2 O Pd2, 1.5(C H2 Cl2)'
_chemical_formula_sum 'C34.5 H44 Cl6 N2 O Pd2'
_chemical_formula_weight 928.22
_chemical_name_common 4a
_chemical_name_systematic
;
 ?
;
_space_group_IT_number 2
_symmetry_cell_setting triclinic
_symmetry_Int_Tables_number 2
_symmetry_space_group_name_Hall '-P 1'
_symmetry_space_group_name_H-M 'P -1'
_atom_sites_solution_hydrogens geom
_atom_sites_solution_primary direct
_atom_sites_solution_secondary difmap
_cell_angle_alpha 102.430(4)
_cell_angle_beta 94.827(4)
_cell_angle_gamma 101.457(3)
_cell_formula_units_Z 4
_cell_length_a 8.6529(8)
_cell_length_b 16.8467(16)
_cell_length_c 28.193(3)
_cell_measurement_reflns_used 71278
_cell_measurement_temperature 120(1)
_cell_measurement_theta_max 27.46
_cell_measurement_theta_min 3.04
_cell_volume 3898.7(7)
_diffrn_ambient_temperature 120(1)
_diffrn_detector_area_resol_mean 10.00
_diffrn_measured_fraction_theta_full 0.987
_diffrn_measured_fraction_theta_max 0.987
_diffrn_measurement_device_details
;
RAPID: Eulerian 3-circle
;
_diffrn_measurement_device_type 'Rigaku RAXIS-RAPID Imaging Plate'
_diffrn_measurement_method \w
_diffrn_radiation_detector 'imaging plate'
_diffrn_radiation_monochromator graphite
_diffrn_radiation_source 'normal-focus sealed tube'
_diffrn_radiation_type MoK\a
_diffrn_radiation_wavelength 0.71075
_diffrn_reflns_av_R_equivalents 0.0897
_diffrn_reflns_av_sigmaI/netI 0.0699
_diffrn_reflns_limit_h_max 11
_diffrn_reflns_limit_h_min -10
_diffrn_reflns_limit_k_max 21
_diffrn_reflns_limit_k_min -21
_diffrn_reflns_limit_l_max 36
_diffrn_reflns_limit_l_min -36
_diffrn_reflns_number 59693
_diffrn_reflns_reduction_process 'Lp corrections applied'
_diffrn_reflns_theta_full 27.48
_diffrn_reflns_theta_max 27.48
_diffrn_reflns_theta_min 3.04
_exptl_absorpt_coefficient_mu 1.363
_exptl_absorpt_correction_T_max 0.8767
_exptl_absorpt_correction_T_min 0.2558
_exptl_absorpt_correction_type multi-scan
_exptl_absorpt_process_details
;
Higashi, T. (1995). ABSCOR - Program for Absorption Correction, Rigaku
        Corporation, Tokyo, Japan.
;
_exptl_crystal_colour orange
_exptl_crystal_density_diffrn 1.581
_exptl_crystal_density_method 'not measured'
_exptl_crystal_description prismatic
_exptl_crystal_F_000 1868
_exptl_crystal_size_max 0.80
_exptl_crystal_size_mid 0.20
_exptl_crystal_size_min 0.10
_refine_diff_density_max 3.674
_refine_diff_density_min -2.262
_refine_diff_density_rms 0.176
_refine_ls_extinction_method none
_refine_ls_goodness_of_fit_ref 1.103
_refine_ls_hydrogen_treatment constr
_refine_ls_matrix_type full
_refine_ls_number_parameters 808
_refine_ls_number_reflns 17663
_refine_ls_number_restraints 5
_refine_ls_restrained_S_all 1.105
_refine_ls_R_factor_all 0.0956
_refine_ls_R_factor_gt 0.0737
_refine_ls_shift/su_max 0.001
_refine_ls_shift/su_mean 0.000
_refine_ls_structure_factor_coef Fsqd
_refine_ls_weighting_details 'calc w=1/[\s^2^(Fo^2^)+(0.1163P)^2^+8.2608P] where P=(Fo^2^+2Fc^2^)/3'
_refine_ls_weighting_scheme calc
_refine_ls_wR_factor_gt 0.2024
_refine_ls_wR_factor_ref 0.2163
_reflns_number_gt 12828
_reflns_number_total 17663
_reflns_threshold_expression >2sigma(I)
_cod_data_source_file om900043u_si_001.cif
_cod_data_source_block 4a
_cod_original_cell_volume 3898.8(6)
_cod_original_sg_symbol_H-M P-1
_cod_original_formula_sum 'C34.50 H44 Cl6 N2 O Pd2'
_cod_database_code 4069127

loop_
_symmetry_equiv_pos_as_xyz
'x, y, z'
'-x, -y, -z'

loop_
_atom_site_label
_atom_site_type_symbol
_atom_site_fract_x
_atom_site_fract_y
_atom_site_fract_z
_atom_site_U_iso_or_equiv
_atom_site_adp_type
_atom_site_occupancy
_atom_site_symmetry_multiplicity
_atom_site_calc_flag
_atom_site_refinement_flags
_atom_site_disorder_assembly
_atom_site_disorder_group
Pd1 Pd 1.06228(6) 0.24333(3) 0.347045(18) 0.03154(13) Uani 1 1 d . . .
Pd2 Pd 1.16251(6) 0.22606(3) 0.237965(19) 0.03538(14) Uani 1 1 d . . .
Pd3 Pd 1.63125(6) -0.22418(3) 0.311405(17) 0.02938(13) Uani 1 1 d . . .
Pd4 Pd 1.37802(6) -0.26730(3) 0.214767(17) 0.03085(13) Uani 1 1 d . . .
Cl1 Cl 1.0388(2) 0.16118(10) 0.40112(6) 0.0405(4) Uani 1 1 d . . .
Cl2 Cl 1.1682(2) 0.14713(10) 0.29595(6) 0.0413(4) Uani 1 1 d . . .
Cl3 Cl 1.2663(3) 0.13482(12) 0.18684(7) 0.0513(5) Uani 1 1 d . . .
Cl4 Cl 1.7002(2) -0.29413(10) 0.36714(6) 0.0381(4) Uani 1 1 d . . .
Cl5 Cl 1.4668(2) -0.34628(10) 0.26428(6) 0.0402(4) Uani 1 1 d . . .
Cl6 Cl 1.1988(2) -0.38170(12) 0.17257(7) 0.0524(5) Uani 1 1 d . . .
Cl7 Cl 1.3546(3) 0.50727(19) 0.39720(9) 0.0824(9) Uani 1 1 d . . .
Cl8 Cl 1.4656(4) 0.45423(17) 0.30408(10) 0.0767(7) Uani 1 1 d . . .
N1 N 0.9758(6) 0.3304(3) 0.3882(2) 0.0323(11) Uani 1 1 d . . .
O1 O 1.0814(6) 0.3044(3) 0.29104(16) 0.0357(10) Uani 1 1 d . . .
N2 N 1.1415(7) 0.2961(4) 0.1893(2) 0.0394(13) Uani 1 1 d . . .
N3 N 1.7733(6) -0.1165(3) 0.34789(18) 0.0290(11) Uani 1 1 d . . .
O2 O 1.5437(6) -0.1718(3) 0.25847(15) 0.0338(10) Uani 1 1 d . . .
N4 N 1.3112(6) -0.1945(3) 0.17279(19) 0.0329(12) Uani 1 1 d . . .
C1 C 1.0356(7) 0.3723(4) 0.2877(2) 0.0309(13) Uani 1 1 d . . .
C2 C 0.9770(8) 0.4189(4) 0.3273(3) 0.0378(15) Uani 1 1 d . . .
C3 C 0.9344(9) 0.4935(4) 0.3235(3) 0.0443(17) Uani 1 1 d . . .
H3 H 0.8953 0.5239 0.3506 0.053 Uiso 1 1 calc R . .
C4 C 0.9468(10) 0.5251(5) 0.2818(3) 0.0457(17) Uani 1 1 d . . .
C5 C 1.0040(10) 0.4786(4) 0.2436(3) 0.0447(17) Uani 1 1 d . . .
H5 H 1.0145 0.4988 0.2148 0.054 Uiso 1 1 calc R . .
C6 C 1.0469(8) 0.4043(4) 0.2449(2) 0.0353(14) Uani 1 1 d . . .
C7 C 0.9543(7) 0.3956(4) 0.3739(2) 0.0339(14) Uani 1 1 d . . .
H7 H 0.9180 0.4350 0.3973 0.041 Uiso 1 1 calc R . .
C8 C 1.0969(9) 0.3643(4) 0.2002(2) 0.0378(15) Uani 1 1 d . . .
H8 H 1.0963 0.3936 0.1749 0.045 Uiso 1 1 calc R . .
C9 C 0.9008(14) 0.6051(6) 0.2774(4) 0.074(3) Uani 1 1 d . . .
H9A H 0.9270 0.6175 0.2462 0.110 Uiso 1 1 calc R . .
H9B H 0.9591 0.6507 0.3046 0.110 Uiso 1 1 calc R . .
H9C H 0.7862 0.5991 0.2784 0.110 Uiso 1 1 calc R . .
C10 C 0.9224(8) 0.3228(4) 0.4353(3) 0.0373(15) Uani 1 1 d . . .
C11 C 1.0267(8) 0.3502(4) 0.4778(3) 0.0360(14) Uani 1 1 d . . .
C12 C 0.9675(9) 0.3423(5) 0.5217(3) 0.0435(17) Uani 1 1 d . . .
H12 H 1.0382 0.3595 0.5515 0.052 Uiso 1 1 calc R . .
C13 C 0.8068(10) 0.3097(5) 0.5224(3) 0.0474(18) Uani 1 1 d . . .
H13 H 0.7664 0.3073 0.5525 0.057 Uiso 1 1 calc R . .
C14 C 0.7075(10) 0.2809(5) 0.4785(3) 0.0478(18) Uani 1 1 d . . .
H14 H 0.5987 0.2569 0.4788 0.057 Uiso 1 1 calc R . .
C15 C 0.7601(8) 0.2856(4) 0.4340(3) 0.0387(15) Uani 1 1 d . . .
C16 C 1.2021(8) 0.3886(4) 0.4791(3) 0.0366(14) Uani 1 1 d . . .
H16 H 1.2227 0.3880 0.4446 0.044 Uiso 1 1 calc R . .
C17 C 1.3077(9) 0.3364(5) 0.4998(3) 0.0432(16) Uani 1 1 d . . .
H17A H 1.2769 0.2784 0.4806 0.065 Uiso 1 1 calc R . .
H17B H 1.2934 0.3383 0.5341 0.065 Uiso 1 1 calc R . .
H17C H 1.4195 0.3593 0.4977 0.065 Uiso 1 1 calc R . .
C18 C 1.2460(10) 0.4787(5) 0.5085(3) 0.0480(18) Uani 1 1 d . . .
H18A H 1.3593 0.5017 0.5085 0.072 Uiso 1 1 calc R . .
H18B H 1.2243 0.4811 0.5423 0.072 Uiso 1 1 calc R . .
H18C H 1.1826 0.5115 0.4937 0.072 Uiso 1 1 calc R . .
C19 C 0.6484(9) 0.2514(5) 0.3873(3) 0.0489(19) Uani 1 1 d . . .
H19 H 0.7146 0.2450 0.3599 0.059 Uiso 1 1 calc R . .
C20 C 0.5433(10) 0.1665(5) 0.3842(4) 0.060(2) Uani 1 1 d . . .
H20A H 0.4736 0.1479 0.3528 0.090 Uiso 1 1 calc R . .
H20B H 0.4785 0.1702 0.4111 0.090 Uiso 1 1 calc R . .
H20C H 0.6100 0.1265 0.3867 0.090 Uiso 1 1 calc R . .
C21 C 0.5444(11) 0.3121(6) 0.3785(4) 0.064(2) Uani 1 1 d . . .
H21A H 0.4741 0.2885 0.3475 0.096 Uiso 1 1 calc R . .
H21B H 0.6125 0.3653 0.3772 0.096 Uiso 1 1 calc R . .
H21C H 0.4802 0.3213 0.4054 0.096 Uiso 1 1 calc R . .
C22 C 1.1847(12) 0.2738(5) 0.1402(3) 0.053(2) Uani 1 1 d . . .
C23 C 1.3411(12) 0.3054(7) 0.1325(3) 0.063(3) Uani 1 1 d . . .
C24 C 1.3765(18) 0.2851(9) 0.0843(4) 0.097(5) Uani 1 1 d . . .
H24 H 1.4805 0.3062 0.0776 0.116 Uiso 1 1 calc R . .
C25 C 1.269(2) 0.2374(10) 0.0479(4) 0.107(6) Uani 1 1 d . . .
H25 H 1.2980 0.2248 0.0158 0.129 Uiso 1 1 calc R . .
C26 C 1.120(2) 0.2062(7) 0.0555(3) 0.090(5) Uani 1 1 d . . .
H26 H 1.0463 0.1714 0.0287 0.108 Uiso 1 1 calc R . .
C27 C 1.0688(14) 0.2246(6) 0.1037(3) 0.065(3) Uani 1 1 d . . .
C28 C 1.4622(11) 0.3602(8) 0.1732(4) 0.075(3) Uani 1 1 d . . .
H28 H 1.4195 0.3558 0.2046 0.090 Uiso 1 1 calc R . .
C29 C 1.6217(14) 0.3349(9) 0.1753(5) 0.099(4) Uani 1 1 d . . .
H29A H 1.6954 0.3733 0.2028 0.149 Uiso 1 1 calc R . .
H29B H 1.6658 0.3372 0.1446 0.149 Uiso 1 1 calc R . .
H29C H 1.6066 0.2780 0.1800 0.149 Uiso 1 1 calc R . .
C30 C 1.4892(17) 0.4507(9) 0.1710(5) 0.102(4) Uani 1 1 d . . .
H30A H 1.3877 0.4681 0.1709 0.152 Uiso 1 1 calc R . .
H30B H 1.5343 0.4575 0.1409 0.152 Uiso 1 1 calc R . .
H30C H 1.5633 0.4851 0.1995 0.152 Uiso 1 1 calc R . .
C31 C 0.9014(14) 0.1914(6) 0.1127(4) 0.078(3) Uani 1 1 d . . .
H31 H 0.8860 0.2220 0.1459 0.093 Uiso 1 1 calc R . .
C32 C 0.8707(18) 0.0974(8) 0.1113(8) 0.158(9) Uani 1 1 d . . .
H32A H 0.7612 0.0780 0.1173 0.238 Uiso 1 1 calc R . .
H32B H 0.9450 0.0881 0.1366 0.238 Uiso 1 1 calc R . .
H32C H 0.8863 0.0666 0.0790 0.238 Uiso 1 1 calc R . .
C33 C 0.7805(17) 0.2052(8) 0.0750(4) 0.099(4) Uani 1 1 d . . .
H33A H 0.6730 0.1855 0.0824 0.149 Uiso 1 1 calc R . .
H33B H 0.7920 0.1743 0.0423 0.149 Uiso 1 1 calc R . .
H33C H 0.7982 0.2648 0.0758 0.149 Uiso 1 1 calc R . .
C34 C 1.5780(8) -0.0922(4) 0.2568(2) 0.0334(14) Uani 1 1 d . . .
C35 C 1.6917(7) -0.0326(4) 0.2914(2) 0.0305(13) Uani 1 1 d . . .
C36 C 1.7284(8) 0.0499(5) 0.2874(3) 0.0397(16) Uani 1 1 d . . .
H36 H 1.8077 0.0889 0.3110 0.048 Uiso 1 1 calc R . .
C37 C 1.6544(10) 0.0780(5) 0.2504(3) 0.0492(19) Uani 1 1 d . . .
C38 C 1.5411(8) 0.0187(5) 0.2176(3) 0.0440(17) Uani 1 1 d . . .
H38 H 1.4876 0.0357 0.1919 0.053 Uiso 1 1 calc R . .
C39 C 1.4990(8) -0.0650(4) 0.2192(2) 0.0345(14) Uani 1 1 d . . .
C40 C 1.7817(8) -0.0477(4) 0.3338(2) 0.0331(13) Uani 1 1 d . . .
H40 H 1.8563 -0.0006 0.3536 0.040 Uiso 1 1 calc R . .
C41 C 1.6942(12) 0.1656(5) 0.2459(4) 0.068(3) Uani 1 1 d . . .
H41A H 1.7802 0.1980 0.2718 0.101 Uiso 1 1 calc R . .
H41B H 1.6001 0.1895 0.2491 0.101 Uiso 1 1 calc R . .
H41C H 1.7285 0.1671 0.2138 0.101 Uiso 1 1 calc R . .
C42 C 1.3767(8) -0.1161(4) 0.1812(2) 0.0358(14) Uani 1 1 d . . .
H42 H 1.3377 -0.0878 0.1586 0.043 Uiso 1 1 calc R . .
C43 C 1.8759(8) -0.1127(4) 0.3920(2) 0.0306(13) Uani 1 1 d . . .
C44 C 2.0311(8) -0.1221(4) 0.3879(3) 0.0379(15) Uani 1 1 d . . .
C45 C 2.1179(9) -0.1252(5) 0.4321(3) 0.0467(18) Uani 1 1 d . . .
H45 H 2.2249 -0.1310 0.4320 0.056 Uiso 1 1 calc R . .
C46 C 2.0523(8) -0.1201(5) 0.4753(3) 0.0415(16) Uani 1 1 d . . .
H46 H 2.1138 -0.1237 0.5040 0.050 Uiso 1 1 calc R . .
C47 C 1.9013(8) -0.1100(4) 0.4774(2) 0.0377(15) Uani 1 1 d . . .
H47 H 1.8598 -0.1042 0.5078 0.045 Uiso 1 1 calc R . .
C48 C 1.8054(8) -0.1079(4) 0.4350(2) 0.0308(13) Uani 1 1 d . . .
C49 C 2.0998(9) -0.1320(5) 0.3411(3) 0.0455(17) Uani 1 1 d . . .
H49 H 2.0083 -0.1520 0.3141 0.055 Uiso 1 1 calc R . .
C50 C 2.2007(11) -0.1965(6) 0.3342(3) 0.062(2) Uani 1 1 d . . .
H50A H 2.2409 -0.2004 0.3025 0.093 Uiso 1 1 calc R . .
H50B H 2.1360 -0.2508 0.3351 0.093 Uiso 1 1 calc R . .
H50C H 2.2905 -0.1800 0.3605 0.093 Uiso 1 1 calc R . .
C51 C 2.1941(12) -0.0477(6) 0.3345(4) 0.069(3) Uani 1 1 d . . .
H51A H 2.1268 -0.0069 0.3386 0.103 Uiso 1 1 calc R . .
H51B H 2.2262 -0.0554 0.3016 0.103 Uiso 1 1 calc R . .
H51C H 2.2889 -0.0275 0.3590 0.103 Uiso 1 1 calc R . .
C52 C 1.6335(8) -0.1043(4) 0.4358(2) 0.0340(14) Uani 1 1 d . . .
H52 H 1.5763 -0.1344 0.4025 0.041 Uiso 1 1 calc R . .
C53 C 1.5554(9) -0.1483(5) 0.4723(3) 0.0441(17) Uani 1 1 d . . .
H53A H 1.4437 -0.1443 0.4712 0.066 Uiso 1 1 calc R . .
H53B H 1.6110 -0.1218 0.5054 0.066 Uiso 1 1 calc R . .
H53C H 1.5611 -0.2071 0.4640 0.066 Uiso 1 1 calc R . .
C54 C 1.6121(9) -0.0143(4) 0.4446(3) 0.0416(16) Uani 1 1 d . . .
H54A H 1.4989 -0.0141 0.4446 0.062 Uiso 1 1 calc R . .
H54B H 1.6526 0.0108 0.4185 0.062 Uiso 1 1 calc R . .
H54C H 1.6712 0.0180 0.4763 0.062 Uiso 1 1 calc R . .
C55 C 1.1939(8) -0.2281(4) 0.1304(2) 0.0350(14) Uani 1 1 d . . .
C56 C 1.2439(9) -0.2618(4) 0.0864(2) 0.0389(15) Uani 1 1 d . . .
C57 C 1.1256(10) -0.2922(4) 0.0452(3) 0.0438(17) Uani 1 1 d . . .
H57 H 1.1539 -0.3147 0.0142 0.053 Uiso 1 1 calc R . .
C58 C 0.9690(10) -0.2897(5) 0.0498(3) 0.0462(18) Uani 1 1 d . . .
H58 H 0.8909 -0.3102 0.0217 0.055 Uiso 1 1 calc R . .
C59 C 0.9248(9) -0.2584(5) 0.0938(3) 0.0473(18) Uani 1 1 d . . .
H59 H 0.8162 -0.2576 0.0960 0.057 Uiso 1 1 calc R . .
C60 C 1.0367(8) -0.2273(5) 0.1359(3) 0.0393(15) Uani 1 1 d . . .
C61 C 1.4153(9) -0.2646(5) 0.0823(3) 0.0473(18) Uani 1 1 d . . .
H61 H 1.4688 -0.2597 0.1160 0.057 Uiso 1 1 calc R . .
C62 C 1.4328(15) -0.3476(8) 0.0497(5) 0.091(4) Uani 1 1 d . . .
H62A H 1.5459 -0.3468 0.0483 0.137 Uiso 1 1 calc R . .
H62B H 1.3788 -0.3550 0.0166 0.137 Uiso 1 1 calc R . .
H62C H 1.3850 -0.3939 0.0635 0.137 Uiso 1 1 calc R . .
C63 C 1.4989(11) -0.1864(8) 0.0641(4) 0.078(3) Uani 1 1 d . . .
H63A H 1.6107 -0.1878 0.0617 0.117 Uiso 1 1 calc R . .
H63B H 1.4929 -0.1352 0.0875 0.117 Uiso 1 1 calc R . .
H63C H 1.4451 -0.1876 0.0319 0.117 Uiso 1 1 calc R . .
C64 C 0.9845(9) -0.1942(6) 0.1852(3) 0.0490(19) Uani 1 1 d . . .
H64 H 1.0717 -0.1930 0.2111 0.059 Uiso 1 1 calc R . .
C65 C 0.8358(11) -0.2496(7) 0.1943(4) 0.068(3) Uani 1 1 d . . .
H65A H 0.8079 -0.2258 0.2265 0.101 Uiso 1 1 calc R . .
H65B H 0.8548 -0.3053 0.1936 0.101 Uiso 1 1 calc R . .
H65C H 0.7483 -0.2537 0.1688 0.101 Uiso 1 1 calc R . .
C66 C 0.9636(13) -0.1043(7) 0.1909(4) 0.076(3) Uani 1 1 d . . .
H66A H 1.0618 -0.0691 0.1853 0.115 Uiso 1 1 calc R . .
H66B H 0.9403 -0.0830 0.2240 0.115 Uiso 1 1 calc R . .
H66C H 0.8755 -0.1034 0.1669 0.115 Uiso 1 1 calc R . .
C67 C 1.3878(10) 0.5293(5) 0.3402(3) 0.055(2) Uani 1 1 d . . .
H67A H 1.2860 0.5328 0.3227 0.066 Uiso 1 1 calc R . .
H67B H 1.4623 0.5842 0.3456 0.066 Uiso 1 1 calc R . .
Cl9 Cl 1.1372(4) -0.0656(2) 0.07061(12) 0.0896(8) Uiso 1 1 d D . .
Cl10 Cl 1.4275(9) 0.0289(5) 0.0685(3) 0.123(3) Uiso 0.621(8) 1 d PD A 1
C68 C 1.2379(14) 0.0284(8) 0.0601(5) 0.105(4) Uiso 1 1 d D A 1
H68A H 1.2058 0.0320 0.0262 0.126 Uiso 0.621(8) 1 calc PR A 1
H68B H 1.2141 0.0763 0.0832 0.126 Uiso 0.621(8) 1 calc PR A 1
Cl11 Cl 1.2980(10) 0.0348(5) -0.0002(3) 0.085(3) Uiso 0.379(8) 1 d PD A 2
H68C H 1.3360 0.0471 0.0840 0.125 Uiso 0.379(8) 1 d P A 2
H68D H 1.1682 0.0682 0.0682 0.125 Uiso 0.379(8) 1 d P A 2
Cl12 Cl 0.1142(7) 0.4354(4) 0.0722(2) 0.0865(17) Uiso 0.564(6) 1 d P B 3
Cl13 Cl -0.1760(11) 0.4816(6) 0.0925(3) 0.130(3) Uiso 0.564(6) 1 d P B 3
C69 C -0.008(2) 0.5046(12) 0.0654(7) 0.068(5) Uiso 0.564(6) 1 d P B 3
H69A H 0.0509 0.5624 0.0806 0.082 Uiso 0.564(6) 1 calc PR B 3
H69B H -0.0379 0.5004 0.0301 0.082 Uiso 0.564(6) 1 calc PR B 3
Cl14 Cl -0.0207(8) 0.4293(4) 0.0822(2) 0.081(2) Uiso 0.436(6) 1 d PD B 4
Cl15 Cl -0.2796(9) 0.5044(5) 0.0514(3) 0.093(2) Uiso 0.436(6) 1 d PD B 4
C70 C -0.089(3) 0.5222(14) 0.0856(13) 0.117(11) Uiso 0.436(6) 1 d PD B 4
H70A H -0.0124 0.5620 0.0732 0.141 Uiso 0.436(6) 1 calc PR B 4
H70B H -0.0946 0.5478 0.1203 0.141 Uiso 0.436(6) 1 calc PR B 4

loop_
_atom_site_aniso_label
_atom_site_aniso_U_11
_atom_site_aniso_U_22
_atom_site_aniso_U_33
_atom_site_aniso_U_23
_atom_site_aniso_U_13
_atom_site_aniso_U_12
Pd1 0.0317(3) 0.0267(2) 0.0351(3) 0.0077(2) -0.0016(2) 0.00612(19)
Pd2 0.0378(3) 0.0335(3) 0.0347(3) 0.0048(2) -0.0018(2) 0.0141(2)
Pd3 0.0311(2) 0.0270(2) 0.0293(2) 0.00669(19) -0.00143(19) 0.00695(19)
Pd4 0.0318(3) 0.0309(3) 0.0286(2) 0.00759(19) -0.00121(19) 0.0057(2)
Cl1 0.0497(10) 0.0299(8) 0.0414(9) 0.0120(7) -0.0015(7) 0.0075(7)
Cl2 0.0527(10) 0.0324(8) 0.0402(9) 0.0065(7) -0.0008(8) 0.0181(7)
Cl3 0.0638(12) 0.0477(10) 0.0477(10) 0.0054(8) 0.0061(9) 0.0317(9)
Cl4 0.0479(9) 0.0299(8) 0.0346(8) 0.0094(6) -0.0059(7) 0.0071(7)
Cl5 0.0502(10) 0.0291(8) 0.0375(8) 0.0085(7) -0.0099(7) 0.0058(7)
Cl6 0.0578(11) 0.0400(9) 0.0489(10) 0.0158(8) -0.0189(9) -0.0086(8)
Cl7 0.0815(17) 0.100(2) 0.0518(13) 0.0335(13) -0.0035(12) -0.0232(15)
Cl8 0.0873(18) 0.0760(16) 0.0754(16) 0.0329(14) 0.0057(14) 0.0240(14)
N1 0.025(2) 0.035(3) 0.036(3) 0.010(2) 0.000(2) 0.005(2)
O1 0.044(3) 0.031(2) 0.033(2) 0.0075(19) 0.001(2) 0.012(2)
N2 0.043(3) 0.042(3) 0.031(3) 0.003(2) -0.003(3) 0.014(3)
N3 0.027(2) 0.030(3) 0.029(3) 0.005(2) -0.003(2) 0.008(2)
O2 0.041(3) 0.028(2) 0.028(2) 0.0029(18) -0.0084(19) 0.0073(19)
N4 0.032(3) 0.039(3) 0.028(3) 0.011(2) -0.001(2) 0.007(2)
C1 0.028(3) 0.031(3) 0.033(3) 0.006(3) 0.003(3) 0.006(3)
C2 0.034(3) 0.031(3) 0.050(4) 0.014(3) 0.003(3) 0.008(3)
C3 0.054(4) 0.036(4) 0.053(4) 0.018(3) 0.020(4) 0.020(3)
C4 0.052(4) 0.042(4) 0.054(4) 0.021(3) 0.015(4) 0.023(3)
C5 0.058(5) 0.039(4) 0.048(4) 0.020(3) 0.016(4) 0.020(3)
C6 0.033(3) 0.032(3) 0.039(4) 0.007(3) 0.001(3) 0.008(3)
C7 0.027(3) 0.036(3) 0.042(4) 0.013(3) 0.010(3) 0.010(3)
C8 0.044(4) 0.037(4) 0.033(3) 0.006(3) 0.002(3) 0.014(3)
C9 0.114(9) 0.057(5) 0.083(7) 0.042(5) 0.047(6) 0.057(6)
C10 0.042(4) 0.034(3) 0.043(4) 0.017(3) 0.014(3) 0.012(3)
C11 0.037(3) 0.037(3) 0.041(4) 0.016(3) 0.010(3) 0.014(3)
C12 0.050(4) 0.043(4) 0.045(4) 0.019(3) 0.008(3) 0.015(3)
C13 0.052(4) 0.054(4) 0.051(4) 0.026(4) 0.027(4) 0.022(4)
C14 0.046(4) 0.044(4) 0.065(5) 0.028(4) 0.016(4) 0.015(3)
C15 0.033(3) 0.036(3) 0.054(4) 0.023(3) 0.003(3) 0.010(3)
C16 0.031(3) 0.035(3) 0.044(4) 0.013(3) 0.001(3) 0.007(3)
C17 0.044(4) 0.039(4) 0.044(4) 0.005(3) -0.001(3) 0.011(3)
C18 0.049(4) 0.035(4) 0.059(5) 0.009(3) 0.010(4) 0.009(3)
C19 0.037(4) 0.041(4) 0.069(5) 0.022(4) 0.001(4) 0.004(3)
C20 0.048(5) 0.046(5) 0.088(7) 0.030(5) -0.001(4) 0.003(4)
C21 0.056(5) 0.059(5) 0.080(6) 0.031(5) -0.009(5) 0.013(4)
C22 0.084(6) 0.055(5) 0.027(3) 0.004(3) 0.000(4) 0.041(5)
C23 0.070(6) 0.100(7) 0.042(4) 0.027(5) 0.020(4) 0.053(6)
C24 0.141(11) 0.150(11) 0.047(6) 0.037(7) 0.034(7) 0.118(10)
C25 0.183(16) 0.145(13) 0.043(6) 0.037(7) 0.038(8) 0.128(13)
C26 0.181(14) 0.061(6) 0.032(4) -0.006(4) -0.025(7) 0.071(8)
C27 0.101(8) 0.050(5) 0.043(4) 0.008(4) -0.014(5) 0.030(5)
C28 0.051(5) 0.130(10) 0.058(6) 0.036(6) 0.016(4) 0.037(6)
C29 0.067(7) 0.125(11) 0.130(11) 0.071(9) 0.021(7) 0.034(7)
C30 0.102(10) 0.101(10) 0.096(9) 0.002(8) -0.006(8) 0.040(8)
C31 0.091(8) 0.046(5) 0.079(7) 0.009(5) -0.035(6) 0.001(5)
C32 0.112(11) 0.064(8) 0.27(2) 0.057(11) -0.101(13) -0.006(7)
C33 0.135(11) 0.077(8) 0.078(7) -0.007(6) -0.037(7) 0.053(8)
C34 0.032(3) 0.032(3) 0.037(3) 0.012(3) 0.002(3) 0.007(3)
C35 0.024(3) 0.030(3) 0.035(3) 0.007(3) -0.002(2) 0.003(2)
C36 0.031(3) 0.041(4) 0.045(4) 0.014(3) -0.008(3) 0.003(3)
C37 0.049(4) 0.037(4) 0.056(5) 0.017(3) -0.014(4) -0.002(3)
C38 0.037(4) 0.043(4) 0.049(4) 0.020(3) -0.016(3) 0.000(3)
C39 0.029(3) 0.036(3) 0.038(3) 0.012(3) -0.003(3) 0.003(3)
C40 0.029(3) 0.036(3) 0.034(3) 0.008(3) 0.000(3) 0.009(3)
C41 0.076(6) 0.038(4) 0.081(6) 0.031(4) -0.032(5) -0.006(4)
C42 0.030(3) 0.042(4) 0.039(4) 0.016(3) 0.002(3) 0.010(3)
C43 0.036(3) 0.024(3) 0.029(3) 0.004(2) -0.004(3) 0.004(2)
C44 0.032(3) 0.038(4) 0.041(4) 0.010(3) -0.001(3) 0.007(3)
C45 0.035(4) 0.051(4) 0.056(5) 0.016(4) -0.003(3) 0.012(3)
C46 0.037(4) 0.046(4) 0.039(4) 0.017(3) -0.009(3) 0.001(3)
C47 0.041(4) 0.039(4) 0.031(3) 0.009(3) -0.001(3) 0.004(3)
C48 0.032(3) 0.024(3) 0.034(3) 0.004(2) 0.000(3) 0.007(2)
C49 0.033(4) 0.067(5) 0.041(4) 0.015(4) 0.007(3) 0.019(3)
C50 0.057(5) 0.072(6) 0.061(5) 0.004(5) 0.010(4) 0.036(5)
C51 0.068(6) 0.085(7) 0.077(6) 0.045(6) 0.036(5) 0.036(5)
C52 0.036(3) 0.032(3) 0.035(3) 0.010(3) 0.003(3) 0.010(3)
C53 0.038(4) 0.047(4) 0.057(4) 0.026(4) 0.010(3) 0.015(3)
C54 0.039(4) 0.035(4) 0.053(4) 0.011(3) 0.007(3) 0.012(3)
C55 0.031(3) 0.044(4) 0.030(3) 0.013(3) -0.002(3) 0.008(3)
C56 0.045(4) 0.039(4) 0.033(3) 0.010(3) 0.006(3) 0.007(3)
C57 0.061(5) 0.039(4) 0.029(3) 0.006(3) -0.005(3) 0.014(3)
C58 0.051(4) 0.045(4) 0.034(4) 0.005(3) -0.017(3) 0.006(3)
C59 0.032(4) 0.052(4) 0.055(5) 0.016(4) -0.008(3) 0.007(3)
C60 0.035(3) 0.042(4) 0.038(4) 0.012(3) -0.005(3) 0.004(3)
C61 0.045(4) 0.064(5) 0.040(4) 0.015(4) 0.009(3) 0.023(4)
C62 0.087(8) 0.098(9) 0.092(8) -0.001(7) 0.025(7) 0.048(7)
C63 0.049(5) 0.130(10) 0.089(7) 0.069(7) 0.036(5) 0.044(6)
C64 0.034(4) 0.077(6) 0.034(4) 0.006(4) 0.003(3) 0.016(4)
C65 0.055(5) 0.093(7) 0.060(5) 0.028(5) 0.012(4) 0.015(5)
C66 0.073(7) 0.075(7) 0.079(7) 0.002(6) 0.024(6) 0.023(6)
C67 0.053(5) 0.052(5) 0.054(5) 0.023(4) -0.004(4) -0.008(4)

loop_
_atom_type_symbol
_atom_type_description
_atom_type_scat_dispersion_real
_atom_type_scat_dispersion_imag
_atom_type_scat_source
C C 0.0033 0.0016 'International Tables Vol C Tables 4.2.6.8 and 6.1.1.4'
H H 0.0000 0.0000 'International Tables Vol C Tables 4.2.6.8 and 6.1.1.4'
Cl Cl 0.1484 0.1585 'International Tables Vol C Tables 4.2.6.8 and 6.1.1.4'
N N 0.0061 0.0033 'International Tables Vol C Tables 4.2.6.8 and 6.1.1.4'
Pd Pd -0.9988 1.0072 'International Tables Vol C Tables 4.2.6.8 and 6.1.1.4'
O O 0.0106 0.0060 'International Tables Vol C Tables 4.2.6.8 and 6.1.1.4'

loop_
_geom_angle_atom_site_label_1
_geom_angle_atom_site_label_2
_geom_angle_atom_site_label_3
_geom_angle
N1 Pd1 O1 93.0(2)
N1 Pd1 Cl1 93.54(16)
O1 Pd1 Cl1 172.71(13)
N1 Pd1 Cl2 176.48(16)
O1 Pd1 Cl2 83.57(13)
Cl1 Pd1 Cl2 89.92(6)
N1 Pd1 Pd2 130.76(15)
O1 Pd1 Pd2 37.79(13)
Cl1 Pd1 Pd2 135.45(5)
Cl2 Pd1 Pd2 45.87(4)
N2 Pd2 O1 92.9(2)
N2 Pd2 Cl3 93.42(18)
O1 Pd2 Cl3 173.15(13)
N2 Pd2 Cl2 175.57(18)
O1 Pd2 Cl2 83.80(13)
Cl3 Pd2 Cl2 90.07(7)
N2 Pd2 Pd1 130.84(17)
O1 Pd2 Pd1 38.25(12)
Cl3 Pd2 Pd1 135.70(5)
Cl2 Pd2 Pd1 45.63(4)
N3 Pd3 O2 92.82(19)
N3 Pd3 Cl4 93.59(15)
O2 Pd3 Cl4 173.03(13)
N3 Pd3 Cl5 176.21(15)
O2 Pd3 Cl5 83.79(13)
Cl4 Pd3 Cl5 89.88(6)
N3 Pd3 Pd4 130.63(14)
O2 Pd3 Pd4 37.88(12)
Cl4 Pd3 Pd4 135.52(5)
Cl5 Pd3 Pd4 46.08(4)
N4 Pd4 O2 92.7(2)
N4 Pd4 Cl6 93.70(16)
O2 Pd4 Cl6 173.48(13)
N4 Pd4 Cl5 177.16(16)
O2 Pd4 Cl5 84.65(13)
Cl6 Pd4 Cl5 88.96(6)
N4 Pd4 Pd3 131.18(16)
O2 Pd4 Pd3 38.57(12)
Cl6 Pd4 Pd3 134.94(5)
Cl5 Pd4 Pd3 46.25(4)
Pd1 Cl2 Pd2 88.50(6)
Pd4 Cl5 Pd3 87.67(6)
C7 N1 C10 115.6(6)
C7 N1 Pd1 121.9(5)
C10 N1 Pd1 122.5(4)
C1 O1 Pd2 127.3(4)
C1 O1 Pd1 128.3(4)
Pd2 O1 Pd1 103.97(19)
C8 N2 C22 115.8(6)
C8 N2 Pd2 122.1(5)
C22 N2 Pd2 122.0(5)
C40 N3 C43 116.8(5)
C40 N3 Pd3 123.1(4)
C43 N3 Pd3 120.1(4)
C34 O2 Pd4 128.8(4)
C34 O2 Pd3 127.3(4)
Pd4 O2 Pd3 103.55(19)
C42 N4 C55 116.5(5)
C42 N4 Pd4 121.9(4)
C55 N4 Pd4 121.5(4)
O1 C1 C2 120.9(6)
O1 C1 C6 122.0(6)
C2 C1 C6 117.2(6)
C3 C2 C1 119.9(6)
C3 C2 C7 114.8(6)
C1 C2 C7 125.3(6)
C4 C3 C2 122.8(7)
C4 C3 H3 118.6
C2 C3 H3 118.6
C5 C4 C3 116.3(7)
C5 C4 C9 120.4(7)
C3 C4 C9 123.3(7)
C4 C5 C6 123.6(7)
C4 C5 H5 118.2
C6 C5 H5 118.2
C5 C6 C1 120.2(6)
C5 C6 C8 114.3(6)
C1 C6 C8 125.4(6)
N1 C7 C2 130.4(6)
N1 C7 H7 114.8
C2 C7 H7 114.8
N2 C8 C6 130.1(7)
N2 C8 H8 115.0
C6 C8 H8 115.0
C4 C9 H9A 109.5
C4 C9 H9B 109.5
H9A C9 H9B 109.5
C4 C9 H9C 109.5
H9A C9 H9C 109.5
H9B C9 H9C 109.5
C11 C10 C15 122.8(6)
C11 C10 N1 120.8(6)
C15 C10 N1 116.4(6)
C10 C11 C12 118.0(6)
C10 C11 C16 122.7(6)
C12 C11 C16 119.3(6)
C13 C12 C11 121.1(7)
C13 C12 H12 119.4
C11 C12 H12 119.4
C14 C13 C12 118.6(7)
C14 C13 H13 120.7
C12 C13 H13 120.7
C13 C14 C15 122.6(7)
C13 C14 H14 118.7
C15 C14 H14 118.7
C14 C15 C10 116.8(7)
C14 C15 C19 120.5(7)
C10 C15 C19 122.8(7)
C18 C16 C11 111.5(6)
C18 C16 C17 110.6(6)
C11 C16 C17 110.7(6)
C18 C16 H16 108.0
C11 C16 H16 108.0
C17 C16 H16 108.0
C16 C17 H17A 109.5
C16 C17 H17B 109.5
H17A C17 H17B 109.5
C16 C17 H17C 109.5
H17A C17 H17C 109.5
H17B C17 H17C 109.5
C16 C18 H18A 109.5
C16 C18 H18B 109.5
H18A C18 H18B 109.5
C16 C18 H18C 109.5
H18A C18 H18C 109.5
H18B C18 H18C 109.5
C15 C19 C20 113.8(7)
C15 C19 C21 111.4(7)
C20 C19 C21 109.5(7)
C15 C19 H19 107.3
C20 C19 H19 107.3
C21 C19 H19 107.3
C19 C20 H20A 109.5
C19 C20 H20B 109.5
H20A C20 H20B 109.5
C19 C20 H20C 109.5
H20A C20 H20C 109.5
H20B C20 H20C 109.5
C19 C21 H21A 109.5
C19 C21 H21B 109.5
H21A C21 H21B 109.5
C19 C21 H21C 109.5
H21A C21 H21C 109.5
H21B C21 H21C 109.5
C27 C22 C23 123.6(8)
C27 C22 N2 118.0(9)
C23 C22 N2 118.5(7)
C24 C23 C22 116.8(10)
C24 C23 C28 121.5(11)
C22 C23 C28 121.7(7)
C25 C24 C23 121.9(14)
C25 C24 H24 119.0
C23 C24 H24 119.0
C24 C25 C26 121.3(11)
C24 C25 H25 119.4
C26 C25 H25 119.4
C25 C26 C27 121.7(11)
C25 C26 H26 119.1
C27 C26 H26 119.1
C22 C27 C26 114.8(11)
C22 C27 C31 122.8(9)
C26 C27 C31 122.4(10)
C23 C28 C30 111.9(9)
C23 C28 C29 113.7(10)
C30 C28 C29 109.0(10)
C23 C28 H28 107.3
C30 C28 H28 107.3
C29 C28 H28 107.3
C28 C29 H29A 109.5
C28 C29 H29B 109.5
H29A C29 H29B 109.5
C28 C29 H29C 109.5
H29A C29 H29C 109.5
H29B C29 H29C 109.5
C28 C30 H30A 109.5
C28 C30 H30B 109.5
H30A C30 H30B 109.5
C28 C30 H30C 109.5
H30A C30 H30C 109.5
H30B C30 H30C 109.5
C27 C31 C33 111.0(10)
C27 C31 C32 111.7(11)
C33 C31 C32 108.8(9)
C27 C31 H31 108.5
C33 C31 H31 108.5
C32 C31 H31 108.5
C31 C32 H32A 109.5
C31 C32 H32B 109.5
H32A C32 H32B 109.5
C31 C32 H32C 109.5
H32A C32 H32C 109.5
H32B C32 H32C 109.5
C31 C33 H33A 109.5
C31 C33 H33B 109.5
H33A C33 H33B 109.5
C31 C33 H33C 109.5
H33A C33 H33C 109.5
H33B C33 H33C 109.5
O2 C34 C35 121.9(6)
O2 C34 C39 120.4(6)
C35 C34 C39 117.7(6)
C36 C35 C34 120.2(6)
C36 C35 C40 113.9(6)
C34 C35 C40 125.9(6)
C37 C36 C35 123.2(6)
C37 C36 H36 118.4
C35 C36 H36 118.4
C38 C37 C36 115.4(7)
C38 C37 C41 121.3(7)
C36 C37 C41 123.3(7)
C37 C38 C39 124.4(6)
C37 C38 H38 117.8
C39 C38 H38 117.8
C38 C39 C34 119.0(6)
C38 C39 C42 114.9(6)
C34 C39 C42 126.0(6)
N3 C40 C35 128.8(6)
N3 C40 H40 115.6
C35 C40 H40 115.6
C37 C41 H41A 109.5
C37 C41 H41B 109.5
H41A C41 H41B 109.5
C37 C41 H41C 109.5
H41A C41 H41C 109.5
H41B C41 H41C 109.5
N4 C42 C39 130.1(6)
N4 C42 H42 115.0
C39 C42 H42 115.0
C44 C43 C48 124.8(6)
C44 C43 N3 118.4(6)
C48 C43 N3 116.5(6)
C43 C44 C45 114.5(6)
C43 C44 C49 123.6(6)
C45 C44 C49 121.8(6)
C46 C45 C44 122.2(7)
C46 C45 H45 118.9
C44 C45 H45 118.9
C47 C46 C45 120.9(6)
C47 C46 H46 119.5
C45 C46 H46 119.5
C46 C47 C48 120.7(6)
C46 C47 H47 119.6
C48 C47 H47 119.6
C43 C48 C47 116.8(6)
C43 C48 C52 121.8(6)
C47 C48 C52 121.4(6)
C44 C49 C50 113.7(7)
C44 C49 C51 111.8(7)
C50 C49 C51 110.5(7)
C44 C49 H49 106.8
C50 C49 H49 106.8
C51 C49 H49 106.8
C49 C50 H50A 109.5
C49 C50 H50B 109.5
H50A C50 H50B 109.5
C49 C50 H50C 109.5
H50A C50 H50C 109.5
H50B C50 H50C 109.5
C49 C51 H51A 109.5
C49 C51 H51B 109.5
H51A C51 H51B 109.5
C49 C51 H51C 109.5
H51A C51 H51C 109.5
H51B C51 H51C 109.5
C48 C52 C53 112.9(5)
C48 C52 C54 111.5(5)
C53 C52 C54 110.9(6)
C48 C52 H52 107.1
C53 C52 H52 107.1
C54 C52 H52 107.1
C52 C53 H53A 109.5
C52 C53 H53B 109.5
H53A C53 H53B 109.5
C52 C53 H53C 109.5
H53A C53 H53C 109.5
H53B C53 H53C 109.5
C52 C54 H54A 109.5
C52 C54 H54B 109.5
H54A C54 H54B 109.5
C52 C54 H54C 109.5
H54A C54 H54C 109.5
H54B C54 H54C 109.5
C60 C55 C56 123.7(6)
C60 C55 N4 118.2(6)
C56 C55 N4 118.1(6)
C55 C56 C57 116.4(7)
C55 C56 C61 122.1(6)
C57 C56 C61 121.5(7)
C58 C57 C56 120.6(7)
C58 C57 H57 119.7
C56 C57 H57 119.7
C59 C58 C57 121.0(7)
C59 C58 H58 119.5
C57 C58 H58 119.5
C58 C59 C60 121.1(7)
C58 C59 H59 119.5
C60 C59 H59 119.5
C55 C60 C59 117.1(7)
C55 C60 C64 122.5(6)
C59 C60 C64 120.4(7)
C56 C61 C62 112.3(8)
C56 C61 C63 109.3(6)
C62 C61 C63 112.5(8)
C56 C61 H61 107.5
C62 C61 H61 107.5
C63 C61 H61 107.5
C61 C62 H62A 109.5
C61 C62 H62B 109.5
H62A C62 H62B 109.5
C61 C62 H62C 109.5
H62A C62 H62C 109.5
H62B C62 H62C 109.5
C61 C63 H63A 109.5
C61 C63 H63B 109.5
H63A C63 H63B 109.5
C61 C63 H63C 109.5
H63A C63 H63C 109.5
H63B C63 H63C 109.5
C65 C64 C60 112.7(7)
C65 C64 C66 110.6(8)
C60 C64 C66 111.6(7)
C65 C64 H64 107.2
C60 C64 H64 107.2
C66 C64 H64 107.2
C64 C65 H65A 109.5
C64 C65 H65B 109.5
H65A C65 H65B 109.5
C64 C65 H65C 109.5
H65A C65 H65C 109.5
H65B C65 H65C 109.5
C64 C66 H66A 109.5
C64 C66 H66B 109.5
H66A C66 H66B 109.5
C64 C66 H66C 109.5
H66A C66 H66C 109.5
H66B C66 H66C 109.5
Cl8 C67 Cl7 112.0(5)
Cl8 C67 H67A 109.2
Cl7 C67 H67A 109.2
Cl8 C67 H67B 109.2
Cl7 C67 H67B 109.2
H67A C67 H67B 107.9
C68 Cl10 H68C 34.6(5)
Cl10 C68 Cl9 106.2(8)
Cl10 C68 H68A 110.5
Cl9 C68 H68A 110.5
Cl10 C68 H68B 110.5
Cl9 C68 H68B 110.5
H68A C68 H68B 108.7
Cl10 C68 H68C 35.1(5)
Cl9 C68 H68C 106.1(9)
H68A C68 H68C 136.7
H68B C68 H68C 78.3
Cl10 C68 H68D 137.8(12)
Cl9 C68 H68D 105.9(8)
H68A C68 H68D 82.6
H68B C68 H68D 31.1
H68C C68 H68D 108.9(13)
Cl13 C69 Cl12 110.1(10)
Cl13 C69 H69A 109.6
Cl12 C69 H69A 109.6
Cl13 C69 H69B 109.6
Cl12 C69 H69B 109.6
H69A C69 H69B 108.2
Cl14 C70 Cl15 112.3(13)
Cl14 C70 H70A 109.1
Cl15 C70 H70A 109.1
Cl14 C70 H70B 109.1
Cl15 C70 H70B 109.1
H70A C70 H70B 107.9

loop_
_geom_bond_atom_site_label_1
_geom_bond_atom_site_label_2
_geom_bond_distance
Pd1 N1 1.977(6)
Pd1 O1 2.063(4)
Pd1 Cl1 2.2650(16)
Pd1 Cl2 2.3125(18)
Pd1 Pd2 3.2340(8)
Pd2 N2 2.012(6)
Pd2 O1 2.042(5)
Pd2 Cl3 2.2493(19)
Pd2 Cl2 2.3219(17)
Pd3 N3 1.990(5)
Pd3 O2 2.055(4)
Pd3 Cl4 2.2657(15)
Pd3 Cl5 2.3161(17)
Pd3 Pd4 3.2036(7)
Pd4 N4 2.007(5)
Pd4 O2 2.023(4)
Pd4 Cl6 2.2470(18)
Pd4 Cl5 2.3095(16)
Cl7 C67 1.761(8)
Cl8 C67 1.729(10)
N1 C7 1.290(8)
N1 C10 1.464(8)
O1 C1 1.302(7)
N2 C8 1.269(9)
N2 C22 1.454(9)
N3 C40 1.295(8)
N3 C43 1.448(7)
O2 C34 1.326(7)
N4 C42 1.292(9)
N4 C55 1.434(8)
C1 C2 1.412(10)
C1 C6 1.425(9)
C2 C3 1.401(9)
C2 C7 1.467(9)
C3 C4 1.394(10)
C3 H3 0.9500
C4 C5 1.378(11)
C4 C9 1.506(10)
C5 C6 1.381(9)
C5 H5 0.9500
C6 C8 1.440(10)
C7 H7 0.9500
C8 H8 0.9500
C9 H9A 0.9800
C9 H9B 0.9800
C9 H9C 0.9800
C10 C11 1.372(10)
C10 C15 1.413(9)
C11 C12 1.400(10)
C11 C16 1.522(9)
C12 C13 1.394(11)
C12 H12 0.9500
C13 C14 1.380(12)
C13 H13 0.9500
C14 C15 1.383(10)
C14 H14 0.9500
C15 C19 1.496(11)
C16 C18 1.521(10)
C16 C17 1.549(9)
C16 H16 1.0000
C17 H17A 0.9800
C17 H17B 0.9800
C17 H17C 0.9800
C18 H18A 0.9800
C18 H18B 0.9800
C18 H18C 0.9800
C19 C20 1.516(10)
C19 C21 1.533(11)
C19 H19 1.0000
C20 H20A 0.9800
C20 H20B 0.9800
C20 H20C 0.9800
C21 H21A 0.9800
C21 H21B 0.9800
C21 H21C 0.9800
C22 C27 1.372(13)
C22 C23 1.406(13)
C23 C24 1.402(12)
C23 C28 1.491(15)
C24 C25 1.32(2)
C24 H24 0.9500
C25 C26 1.35(2)
C25 H25 0.9500
C26 C27 1.453(15)
C26 H26 0.9500
C27 C31 1.508(16)
C28 C30 1.511(17)
C28 C29 1.524(14)
C28 H28 1.0000
C29 H29A 0.9800
C29 H29B 0.9800
C29 H29C 0.9800
C30 H30A 0.9800
C30 H30B 0.9800
C30 H30C 0.9800
C31 C33 1.515(13)
C31 C32 1.543(15)
C31 H31 1.0000
C32 H32A 0.9800
C32 H32B 0.9800
C32 H32C 0.9800
C33 H33A 0.9800
C33 H33B 0.9800
C33 H33C 0.9800
C34 C35 1.398(9)
C34 C39 1.419(9)
C35 C36 1.394(9)
C35 C40 1.468(8)
C36 C37 1.393(10)
C36 H36 0.9500
C37 C38 1.370(10)
C37 C41 1.482(10)
C38 C39 1.397(9)
C38 H38 0.9500
C39 C42 1.435(9)
C40 H40 0.9500
C41 H41A 0.9800
C41 H41B 0.9800
C41 H41C 0.9800
C42 H42 0.9500
C43 C44 1.395(9)
C43 C48 1.397(9)
C44 C45 1.415(10)
C44 C49 1.485(10)
C45 C46 1.381(11)
C45 H45 0.9500
C46 C47 1.355(10)
C46 H46 0.9500
C47 C48 1.407(9)
C47 H47 0.9500
C48 C52 1.502(9)
C49 C50 1.515(11)
C49 C51 1.548(12)
C49 H49 1.0000
C50 H50A 0.9800
C50 H50B 0.9800
C50 H50C 0.9800
C51 H51A 0.9800
C51 H51B 0.9800
C51 H51C 0.9800
C52 C53 1.522(9)
C52 C54 1.535(9)
C52 H52 1.0000
C53 H53A 0.9800
C53 H53B 0.9800
C53 H53C 0.9800
C54 H54A 0.9800
C54 H54B 0.9800
C54 H54C 0.9800
C55 C60 1.384(10)
C55 C56 1.391(10)
C56 C57 1.411(10)
C56 C61 1.506(10)
C57 C58 1.380(11)
C57 H57 0.9500
C58 C59 1.356(11)
C58 H58 0.9500
C59 C60 1.400(10)
C59 H59 0.9500
C60 C64 1.522(10)
C61 C62 1.542(13)
C61 C63 1.579(12)
C61 H61 1.0000
C62 H62A 0.9800
C62 H62B 0.9800
C62 H62C 0.9800
C63 H63A 0.9800
C63 H63B 0.9800
C63 H63C 0.9800
C64 C65 1.509(12)
C64 C66 1.536(13)
C64 H64 1.0000
C65 H65A 0.9800
C65 H65B 0.9800
C65 H65C 0.9800
C66 H66A 0.9800
C66 H66B 0.9800
C66 H66C 0.9800
C67 H67A 0.9900
C67 H67B 0.9900
Cl9 C68 1.747(12)
Cl10 C68 1.635(12)
Cl10 H68C 1.004(7)
C68 H68A 0.9900
C68 H68B 0.9900
C68 H68C 0.989(13)
C68 H68D 0.991(13)
Cl12 C69 1.75(2)
Cl13 C69 1.715(19)
C69 H69A 0.9900
C69 H69B 0.9900
Cl14 C70 1.767(18)
Cl15 C70 1.774(18)
C70 H70A 0.9900
C70 H70B 0.9900

loop_
_geom_torsion_atom_site_label_1
_geom_torsion_atom_site_label_2
_geom_torsion_atom_site_label_3
_geom_torsion_atom_site_label_4
_geom_torsion
N1 Pd1 Pd2 N2 -5.0(3)
O1 Pd1 Pd2 N2 -8.2(3)
Cl1 Pd1 Pd2 N2 167.7(2)
Cl2 Pd1 Pd2 N2 176.4(2)
N1 Pd1 Pd2 O1 3.2(3)
Cl1 Pd1 Pd2 O1 175.9(2)
Cl2 Pd1 Pd2 O1 -175.4(2)
N1 Pd1 Pd2 Cl3 178.3(2)
O1 Pd1 Pd2 Cl3 175.1(2)
Cl1 Pd1 Pd2 Cl3 -9.01(11)
Cl2 Pd1 Pd2 Cl3 -0.30(10)
N1 Pd1 Pd2 Cl2 178.6(2)
O1 Pd1 Pd2 Cl2 175.4(2)
Cl1 Pd1 Pd2 Cl2 -8.71(9)
N3 Pd3 Pd4 N4 -0.9(3)
O2 Pd3 Pd4 N4 -4.9(3)
Cl4 Pd3 Pd4 N4 171.7(2)
Cl5 Pd3 Pd4 N4 -178.3(2)
N3 Pd3 Pd4 O2 4.0(3)
Cl4 Pd3 Pd4 O2 176.6(2)
Cl5 Pd3 Pd4 O2 -173.4(2)
N3 Pd3 Pd4 Cl6 -174.9(2)
O2 Pd3 Pd4 Cl6 -178.9(2)
Cl4 Pd3 Pd4 Cl6 -2.30(12)
Cl5 Pd3 Pd4 Cl6 7.68(11)
N3 Pd3 Pd4 Cl5 177.4(2)
O2 Pd3 Pd4 Cl5 173.4(2)
Cl4 Pd3 Pd4 Cl5 -9.99(10)
N1 Pd1 Cl2 Pd2 -17(3)
O1 Pd1 Cl2 Pd2 -2.81(14)
Cl1 Pd1 Cl2 Pd2 173.90(6)
N2 Pd2 Cl2 Pd1 -38(2)
O1 Pd2 Cl2 Pd1 2.84(14)
Cl3 Pd2 Cl2 Pd1 179.79(7)
N4 Pd4 Cl5 Pd3 26(3)
O2 Pd4 Cl5 Pd3 4.12(14)
Cl6 Pd4 Cl5 Pd3 -174.57(8)
N3 Pd3 Cl5 Pd4 -31(2)
O2 Pd3 Cl5 Pd4 -4.06(14)
Cl4 Pd3 Cl5 Pd4 173.02(7)
O1 Pd1 N1 C7 -0.3(5)
Cl1 Pd1 N1 C7 -177.1(5)
Cl2 Pd1 N1 C7 14(3)
Pd2 Pd1 N1 C7 -2.3(6)
O1 Pd1 N1 C10 175.6(5)
Cl1 Pd1 N1 C10 -1.2(5)
Cl2 Pd1 N1 C10 -170(2)
Pd2 Pd1 N1 C10 173.7(4)
N2 Pd2 O1 C1 0.7(5)
Cl3 Pd2 O1 C1 157.1(10)
Cl2 Pd2 O1 C1 -176.3(5)
Pd1 Pd2 O1 C1 -173.1(6)
N2 Pd2 O1 Pd1 173.8(2)
Cl3 Pd2 O1 Pd1 -29.8(14)
Cl2 Pd2 O1 Pd1 -3.28(16)
N1 Pd1 O1 C1 -4.6(5)
Cl1 Pd1 O1 C1 149.4(9)
Cl2 Pd1 O1 C1 176.3(5)
Pd2 Pd1 O1 C1 173.0(6)
N1 Pd1 O1 Pd2 -177.6(2)
Cl1 Pd1 O1 Pd2 -23.5(13)
Cl2 Pd1 O1 Pd2 3.30(16)
O1 Pd2 N2 C8 2.7(6)
Cl3 Pd2 N2 C8 -174.5(6)
Cl2 Pd2 N2 C8 44(3)
Pd1 Pd2 N2 C8 7.8(7)
O1 Pd2 N2 C22 179.4(6)
Cl3 Pd2 N2 C22 2.1(6)
Cl2 Pd2 N2 C22 -140(2)
Pd1 Pd2 N2 C22 -175.6(5)
O2 Pd3 N3 C40 -0.2(5)
Cl4 Pd3 N3 C40 -177.5(5)
Cl5 Pd3 N3 C40 26(3)
Pd4 Pd3 N3 C40 -2.7(6)
O2 Pd3 N3 C43 -179.2(5)
Cl4 Pd3 N3 C43 3.6(5)
Cl5 Pd3 N3 C43 -153(2)
Pd4 Pd3 N3 C43 178.4(4)
N4 Pd4 O2 C34 2.3(6)
Cl6 Pd4 O2 C34 -167.1(11)
Cl5 Pd4 O2 C34 -178.8(5)
Pd3 Pd4 O2 C34 -174.0(7)
N4 Pd4 O2 Pd3 176.3(2)
Cl6 Pd4 O2 Pd3 6.9(15)
Cl5 Pd4 O2 Pd3 -4.77(16)
N3 Pd3 O2 C34 -2.8(5)
Cl4 Pd3 O2 C34 154.1(9)
Cl5 Pd3 O2 C34 178.9(5)
Pd4 Pd3 O2 C34 174.1(6)
N3 Pd3 O2 Pd4 -176.9(2)
Cl4 Pd3 O2 Pd4 -20.0(13)
Cl5 Pd3 O2 Pd4 4.77(16)
O2 Pd4 N4 C42 0.0(6)
Cl6 Pd4 N4 C42 178.8(5)
Cl5 Pd4 N4 C42 -22(4)
Pd3 Pd4 N4 C42 3.0(6)
O2 Pd4 N4 C55 176.7(5)
Cl6 Pd4 N4 C55 -4.5(5)
Cl5 Pd4 N4 C55 155(3)
Pd3 Pd4 N4 C55 179.8(4)
Pd2 O1 C1 C2 177.8(5)
Pd1 O1 C1 C2 6.4(9)
Pd2 O1 C1 C6 -4.2(9)
Pd1 O1 C1 C6 -175.6(4)
O1 C1 C2 C3 177.4(6)
C6 C1 C2 C3 -0.6(10)
O1 C1 C2 C7 -2.9(10)
C6 C1 C2 C7 179.0(6)
C1 C2 C3 C4 0.1(12)
C7 C2 C3 C4 -179.6(7)
C2 C3 C4 C5 0.1(12)
C2 C3 C4 C9 179.7(9)
C3 C4 C5 C6 0.4(13)
C9 C4 C5 C6 -179.3(9)
C4 C5 C6 C1 -1.0(12)
C4 C5 C6 C8 177.4(7)
O1 C1 C6 C5 -177.0(7)
C2 C1 C6 C5 1.1(10)
O1 C1 C6 C8 4.8(11)
C2 C1 C6 C8 -177.1(6)
C10 N1 C7 C2 -172.8(7)
Pd1 N1 C7 C2 3.5(10)
C3 C2 C7 N1 177.1(7)
C1 C2 C7 N1 -2.5(12)
C22 N2 C8 C6 -179.9(7)
Pd2 N2 C8 C6 -3.0(11)
C5 C6 C8 N2 -179.2(8)
C1 C6 C8 N2 -0.9(13)
C7 N1 C10 C11 -95.4(8)
Pd1 N1 C10 C11 88.4(7)
C7 N1 C10 C15 85.1(7)
Pd1 N1 C10 C15 -91.1(6)
C15 C10 C11 C12 -1.5(10)
N1 C10 C11 C12 179.0(6)
C15 C10 C11 C16 178.7(6)
N1 C10 C11 C16 -0.8(10)
C10 C11 C12 C13 -1.6(10)
C16 C11 C12 C13 178.2(7)
C11 C12 C13 C14 3.4(11)
C12 C13 C14 C15 -2.1(11)
C13 C14 C15 C10 -0.8(11)
C13 C14 C15 C19 178.3(7)
C11 C10 C15 C14 2.7(10)
N1 C10 C15 C14 -177.8(6)
C11 C10 C15 C19 -176.5(6)
N1 C10 C15 C19 3.1(10)
C10 C11 C16 C18 117.1(7)
C12 C11 C16 C18 -62.7(8)
C10 C11 C16 C17 -119.3(7)
C12 C11 C16 C17 60.9(8)
C14 C15 C19 C20 -44.4(10)
C10 C15 C19 C20 134.7(8)
C14 C15 C19 C21 80.0(9)
C10 C15 C19 C21 -100.9(9)
C8 N2 C22 C27 -92.5(9)
Pd2 N2 C22 C27 90.7(8)
C8 N2 C22 C23 85.9(9)
Pd2 N2 C22 C23 -91.0(8)
C27 C22 C23 C24 0.6(13)
N2 C22 C23 C24 -177.7(8)
C27 C22 C23 C28 178.7(9)
N2 C22 C23 C28 0.4(12)
C22 C23 C24 C25 -1.1(15)
C28 C23 C24 C25 -179.2(11)
C23 C24 C25 C26 0.3(18)
C24 C25 C26 C27 1.1(17)
C23 C22 C27 C26 0.7(12)
N2 C22 C27 C26 178.9(7)
C23 C22 C27 C31 -179.9(8)
N2 C22 C27 C31 -1.6(12)
C25 C26 C27 C22 -1.5(14)
C25 C26 C27 C31 179.0(10)
C24 C23 C28 C30 74.8(12)
C22 C23 C28 C30 -103.2(11)
C24 C23 C28 C29 -49.1(14)
C22 C23 C28 C29 132.9(9)
C22 C27 C31 C33 132.6(9)
C26 C27 C31 C33 -48.0(12)
C22 C27 C31 C32 -105.9(12)
C26 C27 C31 C32 73.6(13)
Pd4 O2 C34 C35 176.9(5)
Pd3 O2 C34 C35 4.2(9)
Pd4 O2 C34 C39 -3.2(9)
Pd3 O2 C34 C39 -175.8(5)
O2 C34 C35 C36 177.8(6)
C39 C34 C35 C36 -2.1(10)
O2 C34 C35 C40 -2.3(11)
C39 C34 C35 C40 177.7(6)
C34 C35 C36 C37 1.2(11)
C40 C35 C36 C37 -178.6(7)
C35 C36 C37 C38 0.1(12)
C35 C36 C37 C41 -179.5(9)
C36 C37 C38 C39 -0.4(13)
C41 C37 C38 C39 179.1(9)
C37 C38 C39 C34 -0.5(12)
C37 C38 C39 C42 179.7(8)
O2 C34 C39 C38 -178.1(7)
C35 C34 C39 C38 1.8(10)
O2 C34 C39 C42 1.6(11)
C35 C34 C39 C42 -178.5(6)
C43 N3 C40 C35 -179.1(6)
Pd3 N3 C40 C35 1.9(10)
C36 C35 C40 N3 178.8(7)
C34 C35 C40 N3 -1.0(11)
C55 N4 C42 C39 -178.2(7)
Pd4 N4 C42 C39 -1.3(10)
C38 C39 C42 N4 -179.4(7)
C34 C39 C42 N4 0.9(12)
C40 N3 C43 C44 -86.0(7)
Pd3 N3 C43 C44 93.0(6)
C40 N3 C43 C48 100.2(7)
Pd3 N3 C43 C48 -80.8(6)
C48 C43 C44 C45 -1.2(10)
N3 C43 C44 C45 -174.5(6)
C48 C43 C44 C49 176.3(7)
N3 C43 C44 C49 3.0(10)
C43 C44 C45 C46 0.7(11)
C49 C44 C45 C46 -176.9(7)
C44 C45 C46 C47 -1.4(12)
C45 C46 C47 C48 2.7(11)
C44 C43 C48 C47 2.4(9)
N3 C43 C48 C47 175.8(5)
C44 C43 C48 C52 -175.2(6)
N3 C43 C48 C52 -1.8(8)
C46 C47 C48 C43 -3.0(10)
C46 C47 C48 C52 174.6(6)
C43 C44 C49 C50 -138.8(7)
C45 C44 C49 C50 38.5(11)
C43 C44 C49 C51 95.2(8)
C45 C44 C49 C51 -87.5(9)
C43 C48 C52 C53 146.4(6)
C47 C48 C52 C53 -31.1(9)
C43 C48 C52 C54 -88.0(7)
C47 C48 C52 C54 94.5(7)
C42 N4 C55 C60 -90.4(8)
Pd4 N4 C55 C60 92.7(7)
C42 N4 C55 C56 91.5(8)
Pd4 N4 C55 C56 -85.4(7)
C60 C55 C56 C57 3.5(10)
N4 C55 C56 C57 -178.5(6)
C60 C55 C56 C61 -177.4(7)
N4 C55 C56 C61 0.5(10)
C55 C56 C57 C58 -1.4(10)
C61 C56 C57 C58 179.5(7)
C56 C57 C58 C59 -0.4(11)
C57 C58 C59 C60 0.3(12)
C56 C55 C60 C59 -3.6(11)
N4 C55 C60 C59 178.4(6)
C56 C55 C60 C64 176.7(7)
N4 C55 C60 C64 -1.3(10)
C58 C59 C60 C55 1.6(11)
C58 C59 C60 C64 -178.7(7)
C55 C56 C61 C62 138.9(8)
C57 C56 C61 C62 -42.0(10)
C55 C56 C61 C63 -95.4(9)
C57 C56 C61 C63 83.6(9)
C55 C60 C64 C65 -136.3(8)
C59 C60 C64 C65 44.0(10)
C55 C60 C64 C66 98.5(9)
C59 C60 C64 C66 -81.2(9)
